data_4034122
loop_
_publ_author_name
'Zhou, Ni-Ni'
'Ning, Si-Si'
'Tong, Xiao-Juan'
'Luo, Ting-Ting'
'Yang, Jin'
'Li, Lin-Qiang'
'Fan, Ming-Jin'
'Yang, De-Suo'
'Zhu, Hai-Tao'

_publ_section_title
;
 Br\/onsted-Acid-Catalyzed Synthesis of 3-Alkoxy and 3-Sulfamido Indanones
 via a Tandem Cyclization.
;
_journal_issue 13
_journal_name_full 'The Journal of organic chemistry'
_journal_page_first 8497
_journal_page_last 8508
_journal_paper_doi 10.1021/acs.joc.9b00791
_journal_volume 84
_journal_year 2019
_chemical_formula_moiety 'C24 H19 N O2'
_chemical_formula_sum 'C24 H19 N O2'
_chemical_formula_weight 353.40
_space_group_crystal_system monoclinic
_space_group_IT_number 14
_space_group_name_Hall '-P 2yn'
_space_group_name_H-M_alt 'P 1 21/n 1'
_atom_sites_solution_hydrogens geom
_atom_sites_solution_primary direct
_atom_sites_solution_secondary difmap
_audit_creation_date 2017-10-31
_audit_creation_method
;
Olex2 1.2
(compiled 2017.03.28 svn.r3405 for OlexSys, GUI svn.r5337)
;
_cell_angle_alpha 90.00
_cell_angle_beta 96.132(7)
_cell_angle_gamma 90.00
_cell_formula_units_Z 4
_cell_length_a 13.1392(8)
_cell_length_b 9.4856(5)
_cell_length_c 15.3103(11)
_cell_measurement_reflns_used 1509
_cell_measurement_temperature 293.35(10)
_cell_measurement_theta_max 24.2820
_cell_measurement_theta_min 3.7690
_cell_volume 1897.3(2)
_computing_cell_refinement
;
CrysAlisPro, Agilent Technologies,
Version 1.171.36.28 (release 01-02-2013 CrysAlis171 .NET)
(compiled Feb  1 2013,16:14:44)
;
_computing_data_collection
;
CrysAlisPro, Agilent Technologies,
Version 1.171.36.28 (release 01-02-2013 CrysAlis171 .NET)
(compiled Feb  1 2013,16:14:44)
;
_computing_data_reduction
;
CrysAlisPro, Agilent Technologies,
Version 1.171.36.28 (release 01-02-2013 CrysAlis171 .NET)
(compiled Feb  1 2013,16:14:44)
;
_computing_molecular_graphics 'Olex2 (Dolomanov et al., 2009)'
_computing_publication_material 'Olex2 (Dolomanov et al., 2009)'
_computing_structure_refinement 'ShelXL (Sheldrick, 2015)'
_computing_structure_solution 'ShelXS (Sheldrick, 2008)'
_diffrn_ambient_temperature 293.35(10)
_diffrn_detector_area_resol_mean 16.0733
_diffrn_measured_fraction_theta_full 0.997
_diffrn_measured_fraction_theta_max 0.997
_diffrn_measurement_details
;
#__ type_ start__ end____ width___ exp.time_
  1 omega  -94.00  -67.00   1.5000   20.0000
omega____ theta____ kappa____ phi______ frames
    -      -19.9742  178.0000  -30.0000 18

#__ type_ start__ end____ width___ exp.time_
  2 omega  -14.00   19.00   1.5000   20.0000
omega____ theta____ kappa____ phi______ frames
    -      -19.9742  -99.0000  -30.0000 22

#__ type_ start__ end____ width___ exp.time_
  3 omega   37.00   82.00   1.5000   20.0000
omega____ theta____ kappa____ phi______ frames
    -       23.4117   57.0000  -30.0000 30

#__ type_ start__ end____ width___ exp.time_
  4 omega   63.00   93.00   1.5000   20.0000
omega____ theta____ kappa____ phi______ frames
    -       23.4117   57.0000  150.0000 20

#__ type_ start__ end____ width___ exp.time_
  5 omega  -45.00   28.50   1.5000   20.0000
omega____ theta____ kappa____ phi______ frames
    -       23.4117  -38.0000   60.0000 49

#__ type_ start__ end____ width___ exp.time_
  6 omega   19.00   94.00   1.5000   20.0000
omega____ theta____ kappa____ phi______ frames
    -       23.4117   38.0000 -120.0000 50
;
_diffrn_measurement_device_type 'SuperNova, Dual, Cu at zero, Eos'
_diffrn_measurement_method '\w scans'
_diffrn_orient_matrix_UB_11 -0.0400658000
_diffrn_orient_matrix_UB_12 0.0400407000
_diffrn_orient_matrix_UB_13 0.0153640000
_diffrn_orient_matrix_UB_21 -0.0054364000
_diffrn_orient_matrix_UB_22 0.0384271000
_diffrn_orient_matrix_UB_23 -0.0399624000
_diffrn_orient_matrix_UB_31 -0.0362116000
_diffrn_orient_matrix_UB_32 -0.0500681000
_diffrn_orient_matrix_UB_33 -0.0184735000
_diffrn_radiation_monochromator mirror
_diffrn_radiation_type MoK\a
_diffrn_radiation_wavelength 0.71073
_diffrn_reflns_av_R_equivalents 0.1005
_diffrn_reflns_av_unetI/netI 0.1090
_diffrn_reflns_limit_h_max 16
_diffrn_reflns_limit_h_min -15
_diffrn_reflns_limit_k_max 11
_diffrn_reflns_limit_k_min -6
_diffrn_reflns_limit_l_max 17
_diffrn_reflns_limit_l_min -18
_diffrn_reflns_number 8133
_diffrn_reflns_theta_full 26.02
_diffrn_reflns_theta_max 26.02
_diffrn_reflns_theta_min 3.43
_diffrn_source 'SuperNova (Mo) X-ray Source'
_exptl_absorpt_coefficient_mu 0.079
_exptl_absorpt_correction_T_max 1.00000
_exptl_absorpt_correction_T_min 0.44466
_exptl_absorpt_correction_type multi-scan
_exptl_absorpt_process_details
;
CrysAlisPro, Agilent Technologies,
Version 1.171.36.28 (release 01-02-2013 CrysAlis171 .NET)
(compiled Feb  1 2013,16:14:44)
Empirical absorption correction using spherical harmonics,
 implemented in SCALE3 ABSPACK scaling algorithm.
;
_exptl_crystal_colour 'clear light yellow'
_exptl_crystal_colour_lustre clear
_exptl_crystal_colour_modifier light
_exptl_crystal_colour_primary yellow
_exptl_crystal_density_diffrn 1.237
_exptl_crystal_density_method 'not measured'
_exptl_crystal_description block
_exptl_crystal_F_000 744
_exptl_crystal_size_max 0.27
_exptl_crystal_size_mid 0.25
_exptl_crystal_size_min 0.24
_refine_diff_density_max 0.180
_refine_diff_density_min -0.274
_refine_diff_density_rms 0.056
_refine_ls_extinction_method none
_refine_ls_goodness_of_fit_ref 0.993
_refine_ls_hydrogen_treatment constr
_refine_ls_matrix_type full
_refine_ls_number_parameters 245
_refine_ls_number_reflns 3731
_refine_ls_number_restraints 0
_refine_ls_restrained_S_all 0.993
_refine_ls_R_factor_all 0.1283
_refine_ls_R_factor_gt 0.0747
_refine_ls_shift/su_max 0.000
_refine_ls_shift/su_mean 0.000
_refine_ls_structure_factor_coef Fsqd
_refine_ls_weighting_details 'calc w=1/[\s^2^(Fo^2^)+(0.0708P)^2^+0.0000P] where P=(Fo^2^+2Fc^2^)/3'
_refine_ls_weighting_scheme calc
_refine_ls_wR_factor_gt 0.1588
_refine_ls_wR_factor_ref 0.1969
_reflns_number_gt 1965
_reflns_number_total 3731
_reflns_threshold_expression >2sigma(I)
_cod_data_source_file jo9b00791_si_004.cif
_cod_data_source_block weij_4_2
_cod_original_cell_volume 1897.2(2)
_cod_database_code 4034122
_reflns_odcompleteness_completeness 99.61
_reflns_odcompleteness_iscentric 1
_reflns_odcompleteness_theta 26.32
_olex2_refinement_description
;
1. Fixed Uiso
 At 1.2 times of:
  All C(H) groups, All N(H) groups
 At 1.5 times of:
  All C(H,H,H) groups
2.a Ternary CH refined with riding coordinates:
 C8(H8)
2.b Aromatic/amide H refined with riding coordinates:
 N1(H1), C3(H3), C4(H4), C5(H5), C6(H6), C12(H12), C13(H13), C14(H14),
 C15(H15), C16(H16), C18(H18), C19(H19), C20(H20), C21(H21), C22(H22)
2.c Idealised Me refined as rotating group:
 C24(H24A,H24B,H24C)
;
_olex2_date_sample_data_collection 2017-10-31
_olex2_submission_special_instructions 'No special instructions were received'

loop_
_space_group_symop_id
_space_group_symop_operation_xyz
1 'x, y, z'
2 '-x+1/2, y+1/2, -z+1/2'
3 '-x, -y, -z'
4 'x-1/2, -y-1/2, z-1/2'

loop_
_atom_site_label
_atom_site_type_symbol
_atom_site_fract_x
_atom_site_fract_y
_atom_site_fract_z
_atom_site_U_iso_or_equiv
_atom_site_adp_type
_atom_site_occupancy
_atom_site_calc_flag
_atom_site_refinement_flags_posn
O1 O 0.49882(16) 1.2190(2) -0.03899(14) 0.0709(7) Uani 1 d .
O2 O 0.80036(15) 0.88588(17) 0.24471(16) 0.0679(7) Uani 1 d .
N1 N 0.73478(15) 1.09676(19) 0.20217(15) 0.0426(6) Uani 1 d .
H1 H 0.7335 1.1857 0.2130 0.051 Uiso 1 calc R
C1 C 0.5720(2) 1.1694(3) 0.0068(2) 0.0481(7) Uani 1 d .
C2 C 0.6737(2) 1.1448(3) -0.02310(19) 0.0464(7) Uani 1 d .
C3 C 0.7109(2) 1.1821(3) -0.1014(2) 0.0590(8) Uani 1 d .
H3 H 0.6690 1.2287 -0.1450 0.071 Uiso 1 calc R
C4 C 0.8094(3) 1.1497(4) -0.1135(2) 0.0731(10) Uani 1 d .
H4 H 0.8356 1.1754 -0.1653 0.088 Uiso 1 calc R
C5 C 0.8701(3) 1.0787(4) -0.0490(3) 0.0805(11) Uani 1 d .
H5 H 0.9371 1.0568 -0.0582 0.097 Uiso 1 calc R
C6 C 0.8341(2) 1.0392(3) 0.0287(2) 0.0658(9) Uani 1 d .
H6 H 0.8758 0.9903 0.0714 0.079 Uiso 1 calc R
C7 C 0.7349(2) 1.0738(2) 0.04186(19) 0.0447(7) Uani 1 d .
C8 C 0.67992(18) 1.0449(2) 0.12133(18) 0.0409(7) Uani 1 d .
H8 H 0.6690 0.9432 0.1264 0.049 Uiso 1 calc R
C9 C 0.5768(2) 1.1180(2) 0.09945(18) 0.0410(6) Uani 1 d .
C10 C 0.50633(19) 1.1333(2) 0.15693(19) 0.0431(7) Uani 1 d .
C11 C 0.4136(2) 1.2241(3) 0.14187(19) 0.0488(7) Uani 1 d .
C12 C 0.4169(3) 1.3594(3) 0.1095(3) 0.0737(10) Uani 1 d .
H12 H 0.4783 1.3953 0.0938 0.088 Uiso 1 calc R
C13 C 0.3300(4) 1.4421(4) 0.1002(3) 0.0998(15) Uani 1 d .
H13 H 0.3333 1.5332 0.0782 0.120 Uiso 1 calc R
C14 C 0.2380(4) 1.3910(5) 0.1233(3) 0.1014(16) Uani 1 d .
H14 H 0.1796 1.4469 0.1168 0.122 Uiso 1 calc R
C15 C 0.2341(3) 1.2591(5) 0.1553(3) 0.0896(13) Uani 1 d .
H15 H 0.1723 1.2237 0.1703 0.108 Uiso 1 calc R
C16 C 0.3216(2) 1.1753(3) 0.1663(2) 0.0657(9) Uani 1 d .
H16 H 0.3180 1.0856 0.1903 0.079 Uiso 1 calc R
C17 C 0.52261(19) 1.0619(3) 0.24384(19) 0.0461(7) Uani 1 d .
C18 C 0.5302(2) 0.9166(3) 0.2497(2) 0.0556(8) Uani 1 d .
H18 H 0.5195 0.8618 0.1992 0.067 Uiso 1 calc R
C19 C 0.5535(2) 0.8525(4) 0.3307(3) 0.0709(10) Uani 1 d .
H19 H 0.5573 0.7548 0.3344 0.085 Uiso 1 calc R
C20 C 0.5708(3) 0.9324(5) 0.4051(3) 0.0826(11) Uani 1 d .
H20 H 0.5893 0.8891 0.4589 0.099 Uiso 1 calc R
C21 C 0.5611(3) 1.0768(4) 0.4004(2) 0.0782(10) Uani 1 d .
H21 H 0.5717 1.1309 0.4512 0.094 Uiso 1 calc R
C22 C 0.5357(2) 1.1409(3) 0.3205(2) 0.0609(8) Uani 1 d .
H22 H 0.5272 1.2382 0.3178 0.073 Uiso 1 calc R
C23 C 0.7875(2) 1.0119(2) 0.26092(19) 0.0460(7) Uani 1 d .
C24 C 0.8305(2) 1.0793(3) 0.3447(2) 0.0681(10) Uani 1 d .
H24A H 0.8203 1.0183 0.3931 0.102 Uiso 1 calc GR
H24B H 0.7966 1.1675 0.3518 0.102 Uiso 1 calc GR
H24C H 0.9025 1.0954 0.3433 0.102 Uiso 1 calc GR

loop_
_atom_site_aniso_label
_atom_site_aniso_U_11
_atom_site_aniso_U_22
_atom_site_aniso_U_33
_atom_site_aniso_U_23
_atom_site_aniso_U_13
_atom_site_aniso_U_12
O1 0.0664(14) 0.0878(15) 0.0553(14) 0.0061(13) -0.0085(11) 0.0281(12)
O2 0.0685(14) 0.0365(10) 0.0940(18) 0.0082(10) -0.0137(12) 0.0078(9)
N1 0.0471(13) 0.0271(9) 0.0509(14) 0.0013(10) -0.0069(11) 0.0009(9)
C1 0.0497(18) 0.0406(13) 0.0524(18) -0.0028(13) -0.0016(14) 0.0051(13)
C2 0.0490(17) 0.0421(13) 0.0477(17) -0.0021(13) 0.0026(14) -0.0036(12)
C3 0.065(2) 0.0595(16) 0.0513(19) 0.0035(15) 0.0017(16) -0.0053(15)
C4 0.062(2) 0.097(2) 0.062(2) 0.004(2) 0.0166(18) -0.0072(19)
C5 0.049(2) 0.123(3) 0.071(3) 0.009(2) 0.0157(19) 0.005(2)
C6 0.0479(19) 0.086(2) 0.062(2) 0.0049(19) 0.0012(16) 0.0087(17)
C7 0.0403(16) 0.0428(13) 0.0501(17) -0.0042(12) 0.0008(13) 0.0018(12)
C8 0.0402(16) 0.0317(11) 0.0494(17) -0.0021(11) -0.0017(13) 0.0001(11)
C9 0.0432(16) 0.0339(11) 0.0436(16) -0.0037(11) -0.0054(13) 0.0020(11)
C10 0.0425(16) 0.0347(12) 0.0494(17) -0.0046(12) -0.0079(13) 0.0014(11)
C11 0.0476(17) 0.0470(14) 0.0504(17) -0.0090(13) -0.0014(14) 0.0110(13)
C12 0.085(2) 0.0501(15) 0.087(3) -0.0004(17) 0.011(2) 0.0239(16)
C13 0.135(4) 0.070(2) 0.094(3) 0.005(2) 0.006(3) 0.056(3)
C14 0.094(3) 0.121(4) 0.086(3) -0.020(3) -0.011(3) 0.065(3)
C15 0.053(2) 0.120(3) 0.092(3) -0.032(3) -0.012(2) 0.026(2)
C16 0.0490(19) 0.0707(19) 0.076(2) -0.0183(18) 0.0016(17) 0.0068(17)
C17 0.0368(15) 0.0515(14) 0.0491(17) -0.0004(13) 0.0007(13) 0.0056(12)
C18 0.0487(18) 0.0578(16) 0.061(2) 0.0061(15) 0.0064(15) 0.0080(14)
C19 0.061(2) 0.075(2) 0.077(3) 0.026(2) 0.0093(19) 0.0111(17)
C20 0.075(3) 0.117(3) 0.056(2) 0.031(2) 0.0098(19) 0.019(2)
C21 0.072(2) 0.112(3) 0.050(2) -0.005(2) 0.0075(18) -0.001(2)
C22 0.060(2) 0.0690(18) 0.053(2) -0.0075(16) 0.0043(16) 0.0031(15)
C23 0.0429(16) 0.0375(13) 0.0558(18) 0.0084(12) -0.0029(13) -0.0031(11)
C24 0.073(2) 0.0671(18) 0.058(2) 0.0045(16) -0.0232(18) -0.0008(16)

loop_
_atom_type_symbol
_atom_type_description
_atom_type_scat_dispersion_real
_atom_type_scat_dispersion_imag
_atom_type_scat_source
C C 0.0033 0.0016 'International Tables Vol C Tables 4.2.6.8 and 6.1.1.4'
H H 0.0000 0.0000 'International Tables Vol C Tables 4.2.6.8 and 6.1.1.4'
N N 0.0061 0.0033 'International Tables Vol C Tables 4.2.6.8 and 6.1.1.4'
O O 0.0106 0.0060 'International Tables Vol C Tables 4.2.6.8 and 6.1.1.4'

loop_
_geom_angle_atom_site_label_1
_geom_angle_atom_site_label_2
_geom_angle_atom_site_label_3
_geom_angle
C8 N1 H1 118.6
C23 N1 H1 118.6
C23 N1 C8 122.83(19)
O1 C1 C2 124.4(3)
O1 C1 C9 128.4(3)
C2 C1 C9 107.1(2)
C3 C2 C1 129.9(3)
C7 C2 C1 109.2(3)
C7 C2 C3 120.9(3)
C2 C3 H3 120.4
C4 C3 C2 119.2(3)
C4 C3 H3 120.4
C3 C4 H4 120.1
C3 C4 C5 119.9(3)
C5 C4 H4 120.1
C4 C5 H5 119.1
C4 C5 C6 121.8(3)
C6 C5 H5 119.1
C5 C6 H6 120.8
C5 C6 C7 118.5(3)
C7 C6 H6 120.8
C2 C7 C8 112.2(2)
C6 C7 C2 119.7(3)
C6 C7 C8 128.1(3)
N1 C8 C7 113.0(2)
N1 C8 H8 109.3
N1 C8 C9 112.5(2)
C7 C8 H8 109.3
C7 C8 C9 103.4(2)
C9 C8 H8 109.3
C1 C9 C8 107.6(2)
C10 C9 C1 128.3(2)
C10 C9 C8 124.0(2)
C9 C10 C11 124.6(3)
C9 C10 C17 119.3(2)
C17 C10 C11 116.0(3)
C12 C11 C10 122.5(3)
C12 C11 C16 118.1(3)
C16 C11 C10 119.2(3)
C11 C12 H12 119.7
C11 C12 C13 120.6(4)
C13 C12 H12 119.7
C12 C13 H13 119.7
C12 C13 C14 120.7(4)
C14 C13 H13 119.7
C13 C14 H14 120.4
C15 C14 C13 119.2(4)
C15 C14 H14 120.4
C14 C15 H15 119.6
C14 C15 C16 120.7(4)
C16 C15 H15 119.6
C11 C16 C15 120.7(4)
C11 C16 H16 119.7
C15 C16 H16 119.7
C18 C17 C10 120.9(3)
C18 C17 C22 118.8(3)
C22 C17 C10 120.2(2)
C17 C18 H18 119.9
C17 C18 C19 120.2(3)
C19 C18 H18 119.9
C18 C19 H19 119.9
C20 C19 C18 120.3(3)
C20 C19 H19 119.9
C19 C20 H20 119.9
C19 C20 C21 120.1(3)
C21 C20 H20 119.9
C20 C21 H21 120.0
C22 C21 C20 119.9(4)
C22 C21 H21 120.0
C17 C22 H22 119.7
C21 C22 C17 120.6(3)
C21 C22 H22 119.7
O2 C23 N1 121.1(3)
O2 C23 C24 122.7(2)
N1 C23 C24 116.2(2)
C23 C24 H24A 109.5
C23 C24 H24B 109.5
C23 C24 H24C 109.5
H24A C24 H24B 109.5
H24A C24 H24C 109.5
H24B C24 H24C 109.5

loop_
_geom_bond_atom_site_label_1
_geom_bond_atom_site_label_2
_geom_bond_distance
O1 C1 1.222(3)
O2 C23 1.236(3)
N1 H1 0.8600
N1 C8 1.450(3)
N1 C23 1.343(3)
C1 C2 1.477(4)
C1 C9 1.495(4)
C2 C3 1.387(4)
C2 C7 1.385(4)
C3 H3 0.9300
C3 C4 1.363(4)
C4 H4 0.9300
C4 C5 1.376(5)
C5 H5 0.9300
C5 C6 1.379(5)
C6 H6 0.9300
C6 C7 1.380(4)
C7 C8 1.505(4)
C8 H8 0.9800
C8 C9 1.527(3)
C9 C10 1.352(4)
C10 C11 1.490(3)
C10 C17 1.488(4)
C11 C12 1.378(4)
C11 C16 1.384(4)
C12 H12 0.9300
C12 C13 1.380(5)
C13 H13 0.9300
C13 C14 1.383(6)
C14 H14 0.9300
C14 C15 1.346(6)
C15 H15 0.9300
C15 C16 1.393(4)
C16 H16 0.9300
C17 C18 1.384(4)
C17 C22 1.388(4)
C18 H18 0.9300
C18 C19 1.385(4)
C19 H19 0.9300
C19 C20 1.367(5)
C20 H20 0.9300
C20 C21 1.377(5)
C21 H21 0.9300
C21 C22 1.375(5)
C22 H22 0.9300
C23 C24 1.490(4)
C24 H24A 0.9600
C24 H24B 0.9600
C24 H24C 0.9600

loop_
_geom_torsion_atom_site_label_1
_geom_torsion_atom_site_label_2
_geom_torsion_atom_site_label_3
_geom_torsion_atom_site_label_4
_geom_torsion
O1 C1 C2 C3 6.7(5)
O1 C1 C2 C7 -173.6(2)
O1 C1 C9 C8 171.1(3)
O1 C1 C9 C10 -10.4(4)
N1 C8 C9 C1 128.7(2)
N1 C8 C9 C10 -49.9(3)
C1 C2 C3 C4 178.8(3)
C1 C2 C7 C6 -179.9(2)
C1 C2 C7 C8 -0.2(3)
C1 C9 C10 C11 -8.9(4)
C1 C9 C10 C17 174.4(2)
C2 C1 C9 C8 -6.9(3)
C2 C1 C9 C10 171.6(2)
C2 C3 C4 C5 1.0(5)
C2 C7 C8 N1 -125.8(2)
C2 C7 C8 C9 -3.9(3)
C3 C2 C7 C6 -0.2(4)
C3 C2 C7 C8 179.5(2)
C3 C4 C5 C6 -0.3(6)
C4 C5 C6 C7 -0.8(6)
C5 C6 C7 C2 1.0(4)
C5 C6 C7 C8 -178.7(3)
C6 C7 C8 N1 53.9(3)
C6 C7 C8 C9 175.7(3)
C7 C2 C3 C4 -0.8(4)
C7 C8 C9 C1 6.5(2)
C7 C8 C9 C10 -172.1(2)
C8 N1 C23 O2 7.4(4)
C8 N1 C23 C24 -173.9(3)
C8 C9 C10 C11 169.4(2)
C8 C9 C10 C17 -7.4(4)
C9 C1 C2 C3 -175.2(3)
C9 C1 C2 C7 4.5(3)
C9 C10 C11 C12 -45.3(4)
C9 C10 C11 C16 139.0(3)
C9 C10 C17 C18 -60.7(3)
C9 C10 C17 C22 116.0(3)
C10 C11 C12 C13 -177.1(3)
C10 C11 C16 C15 178.2(3)
C10 C17 C18 C19 174.8(3)
C10 C17 C22 C21 -173.3(3)
C11 C10 C17 C18 122.3(3)
C11 C10 C17 C22 -61.0(3)
C11 C12 C13 C14 0.1(6)
C12 C11 C16 C15 2.3(5)
C12 C13 C14 C15 0.2(7)
C13 C14 C15 C16 0.8(6)
C14 C15 C16 C11 -2.1(5)
C16 C11 C12 C13 -1.3(5)
C17 C10 C11 C12 131.6(3)
C17 C10 C11 C16 -44.2(3)
C17 C18 C19 C20 -1.1(5)
C18 C17 C22 C21 3.4(4)
C18 C19 C20 C21 2.7(5)
C19 C20 C21 C22 -1.2(6)
C20 C21 C22 C17 -1.9(5)
C22 C17 C18 C19 -1.9(4)
C23 N1 C8 C7 -103.6(3)
C23 N1 C8 C9 139.9(2)
